data_7200081
loop_
_publ_author_name
'Kendrick, John'
'Gourlay, Matthew D.'
'Neumann, Marcus A.'
'Leusen, Frank J. J.'

_publ_section_title
;
 Predicting spontaneous racemate resolution using recent developments in
 crystal structure prediction
;
_journal_issue 11
_journal_name_full CrystEngComm
_journal_page_first 2391
_journal_page_last 2399
_journal_paper_doi 10.1039/b909038j
_journal_volume 11
_journal_year 2009
_space_group_IT_number 61
_symmetry_cell_setting orthorhombic
_symmetry_Int_Tables_number 61
_symmetry_space_group_name_Hall '-P 2ac 2ab'
_symmetry_space_group_name_H-M 'P b c a'
_cell_angle_alpha 90.000000
_cell_angle_beta 90.000000
_cell_angle_gamma 90.000000
_cell_length_a 13.007123
_cell_length_b 8.559211
_cell_length_c 9.815156
_cell_volume 1092.728
_cod_data_source_file 4HMO_racemic.cif
_cod_data_source_block 4HMO_R_14
_cod_struct_determination_method theoretical
_cod_database_code 7200081

loop_
_symmetry_equiv_pos_site_id
_symmetry_equiv_pos_as_xyz
1 x,y,z
2 -x+1/2,-y,z+1/2
3 -x,y+1/2,-z+1/2
4 x+1/2,-y+1/2,-z
5 -x,-y,-z
6 x+1/2,y,-z+1/2
7 x,-y+1/2,z+1/2
8 -x+1/2,y+1/2,z

loop_
_atom_site_label
_atom_site_type_symbol
_atom_site_fract_x
_atom_site_fract_y
_atom_site_fract_z
C106 C 0.343044 2.026604 0.259480
C107 C 0.249536 1.975062 0.174035
O108 O 0.281603 1.994516 0.032296
C109 C 0.370258 2.080536 0.028922
N110 N 0.403362 2.107757 0.156338
O111 O 0.407038 2.123646 -0.081079
C112 C 0.402898 1.891976 0.324069
O113 O 0.432531 1.775213 0.227260
H114 H 0.320117 2.107313 0.340666
H115 H 0.483921 1.820532 0.163171
H116 H 0.182226 2.049401 0.191400
H117 H 0.471496 2.163002 0.180503
H118 H 0.470966 1.939496 0.377061
H119 H 0.229039 1.852529 0.189047
H120 H 0.354082 1.834340 0.400087
